data_7132494
loop_
_publ_author_name
'Duwe, Dario'
'Saha, Koushik'
'Endres, Lukas'
'Br&#xfc;ckner, Tobias'
'Dewhurst, Rian D.'
'Dietz, Maximilian'
'Radacki, Krzysztof'
'Fantuzzi, Felipe'
'Braunschweig, Holger'

_publ_section_title
;
 Stepwise and selective synthesis of chelating, multimetallic and
 mixed-metal &#x3c0;-diborene complexes.
;
_journal_issue 9
_journal_name_full 'Chemical communications (Cambridge, England)'
_journal_page_first 1120
_journal_page_last 1123
_journal_paper_doi 10.1039/d3cc05477b
_journal_volume 60
_journal_year 2024
_chemical_formula_moiety 'C63 H65 B2 Cu2 F10 N5'
_chemical_formula_sum 'C63 H65 B2 Cu2 F10 N5'
_chemical_formula_weight 1230.90
_space_group_crystal_system triclinic
_space_group_IT_number 2
_space_group_name_Hall '-P 1'
_space_group_name_H-M_alt 'P -1'
_atom_sites_solution_hydrogens mixed
_atom_sites_solution_primary dual
_atom_sites_solution_secondary difmap
_audit_creation_method SHELXL-2017/1
_audit_update_record
;
2023-08-23 deposited with the CCDC.	2023-12-17 downloaded from the CCDC.
;
_cell_angle_alpha 93.226(16)
_cell_angle_beta 107.118(10)
_cell_angle_gamma 94.524(14)
_cell_formula_units_Z 2
_cell_length_a 11.432(4)
_cell_length_b 14.578(7)
_cell_length_c 17.780(5)
_cell_measurement_reflns_used 5247
_cell_measurement_temperature 100(2)
_cell_measurement_theta_max 21.97
_cell_measurement_theta_min 2.23
_cell_volume 2813.2(19)
_computing_cell_refinement 'Saint+ ver. V8.38A (Bruker AXS)'
_computing_data_collection 'APEX2 ver. 2014.9 (Bruker AXS)'
_computing_data_reduction 'Saint+ ver. V8.38A (Bruker AXS)'
_computing_molecular_graphics 'ShelXLe (Huebschle et all, 2011)'
_computing_publication_material 'SHELXL-2017/1 (Sheldrick, 2017)'
_computing_structure_refinement 'SHELXL-2017/1 (Sheldrick, 2017)'
_computing_structure_solution 'SHELXT (Sheldrick, 2014)'
_diffrn_ambient_temperature 100(2)
_diffrn_detector 'CCD area detector (Apex2)'
_diffrn_detector_area_resol_mean 8.333
_diffrn_measured_fraction_theta_full 1.000
_diffrn_measured_fraction_theta_max 1.000
_diffrn_measurement_device_type 'Bruker X8-APEX II'
_diffrn_measurement_method '\f and \w scans'
_diffrn_radiation_monochromator 'multi-layer mirror'
_diffrn_radiation_type MoK\a
_diffrn_radiation_wavelength 0.71073
_diffrn_reflns_av_R_equivalents 0.1054
_diffrn_reflns_av_unetI/netI 0.0975
_diffrn_reflns_Laue_measured_fraction_full 1.000
_diffrn_reflns_Laue_measured_fraction_max 1.000
_diffrn_reflns_limit_h_max 14
_diffrn_reflns_limit_h_min -14
_diffrn_reflns_limit_k_max 17
_diffrn_reflns_limit_k_min -17
_diffrn_reflns_limit_l_max 21
_diffrn_reflns_limit_l_min -21
_diffrn_reflns_number 51126
_diffrn_reflns_point_group_measured_fraction_full 1.000
_diffrn_reflns_point_group_measured_fraction_max 1.000
_diffrn_reflns_theta_full 26.000
_diffrn_reflns_theta_max 26.021
_diffrn_reflns_theta_min 1.202
_diffrn_source 'rotating-anode (Nonius FR-591)'
_exptl_absorpt_coefficient_mu 0.835
_exptl_absorpt_correction_T_max 0.7454
_exptl_absorpt_correction_T_min 0.5696
_exptl_absorpt_correction_type multi-scan
_exptl_absorpt_process_details 'SadAbs 2016/2 (Bruker AXS)'
_exptl_crystal_colour red
_exptl_crystal_density_diffrn 1.453
_exptl_crystal_description plate
_exptl_crystal_F_000 1272
_exptl_crystal_size_max 0.418
_exptl_crystal_size_mid 0.248
_exptl_crystal_size_min 0.15
_refine_diff_density_max 0.851
_refine_diff_density_min -0.734
_refine_diff_density_rms 0.089
_refine_ls_extinction_method none
_refine_ls_goodness_of_fit_ref 1.016
_refine_ls_hydrogen_treatment mixed
_refine_ls_matrix_type full
_refine_ls_number_parameters 819
_refine_ls_number_reflns 11078
_refine_ls_number_restraints 439
_refine_ls_restrained_S_all 1.001
_refine_ls_R_factor_all 0.1118
_refine_ls_R_factor_gt 0.0556
_refine_ls_shift/su_max 0.013
_refine_ls_shift/su_mean 0.000
_refine_ls_structure_factor_coef Fsqd
_refine_ls_weighting_details 'w=1/[\s^2^(Fo^2^)+(0.0488P)^2^+4.3904P] where P=(Fo^2^+2Fc^2^)/3'
_refine_ls_weighting_scheme calc
_refine_ls_wR_factor_gt 0.1205
_refine_ls_wR_factor_ref 0.1480
_reflns_Friedel_coverage 0.000
_reflns_number_gt 6897
_reflns_number_total 11078
_reflns_threshold_expression 'I > 2\s(I)'
_cod_data_source_file d3cc05477b2.cif
_cod_data_source_block test_a
_cod_depositor_comments 'Adding full bibliography for 7132494--7132501.cif.'
_cod_original_cell_volume 2813.3(18)
_cod_database_code 7132494
_shelx_shelxl_version_number 2017/1
_shelx_space_group_comment
;
The symmetry employed for this shelxl refinement is uniquely defined
by the following loop, which should always be used as a source of
symmetry information in preference to the above space-group names.
They are only intended as comments.
;
_shelx_estimated_absorpt_t_min 0.722
_shelx_estimated_absorpt_t_max 0.885

loop_
_space_group_symop_operation_xyz
'x, y, z'
'-x, -y, -z'

loop_
_atom_site_label
_atom_site_type_symbol
_atom_site_fract_x
_atom_site_fract_y
_atom_site_fract_z
_atom_site_U_iso_or_equiv
_atom_site_adp_type
_atom_site_occupancy
_atom_site_site_symmetry_order
_atom_site_calc_flag
_atom_site_refinement_flags_posn
_atom_site_refinement_flags_adp
_atom_site_refinement_flags_occupancy
_atom_site_disorder_assembly
_atom_site_disorder_group
B1_1 B 0.6918(4) 0.7586(3) 0.2192(3) 0.0206(10) Uani 1 1 d . . . . .
B2_1 B 0.6234(5) 0.7221(3) 0.2842(3) 0.0230(11) Uani 1 1 d . . . . .
H2_1 H 0.676(4) 0.722(3) 0.346(3) 0.034 Uiso 1 1 d . U . . .
Cu3_1 Cu 0.58060(5) 0.86206(4) 0.24786(3) 0.02547(15) Uani 1 1 d . . . . .
Cu4_1 Cu 0.73269(5) 0.61977(3) 0.25525(3) 0.02251(14) Uani 1 1 d . . . . .
C1_2 C 0.6263(4) 0.7748(3) 0.1279(2) 0.0221(9) Uani 1 1 d . . . . .
N2_2 N 0.5851(3) 0.8594(2) 0.1266(2) 0.0267(8) Uani 1 1 d . . . . .
C3_2 C 0.5258(4) 0.8902(3) 0.0564(3) 0.0324(11) Uani 1 1 d . . . . .
H3_2 H 0.497583 0.949818 0.056078 0.039 Uiso 1 1 calc R U . . .
C4_2 C 0.5047(4) 0.8390(3) -0.0143(3) 0.0321(11) Uani 1 1 d . . . . .
H4_2 H 0.463885 0.862965 -0.062623 0.038 Uiso 1 1 calc R U . . .
C5_2 C 0.5442(4) 0.7516(3) -0.0136(3) 0.0303(11) Uani 1 1 d . . . . .
H5_2 H 0.530393 0.714197 -0.061554 0.036 Uiso 1 1 calc R U . . .
C6_2 C 0.6048(4) 0.7195(3) 0.0587(2) 0.0253(10) Uani 1 1 d . . . . .
H6_2 H 0.631319 0.659263 0.060238 0.030 Uiso 1 1 calc R U . . .
C1_3 C 0.4852(4) 0.9678(3) 0.2579(3) 0.0306(11) Uani 1 1 d . . . . .
C2_3 C 0.3792(4) 0.9698(3) 0.2775(3) 0.0320(11) Uani 1 1 d . . . . .
C3_3 C 0.3117(4) 1.0441(3) 0.2750(3) 0.0320(11) Uani 1 1 d . . . . .
C4_3 C 0.3514(5) 1.1266(3) 0.2494(3) 0.0370(12) Uani 1 1 d . . . . .
C5_3 C 0.4565(5) 1.1299(3) 0.2279(3) 0.0330(11) Uani 1 1 d . . . . .
C6_3 C 0.5191(4) 1.0526(3) 0.2324(3) 0.0322(11) Uani 1 1 d . . . . .
F7_3 F 0.3270(2) 0.89142(19) 0.29979(15) 0.0383(7) Uani 1 1 d . . . . .
F8_3 F 0.2058(3) 1.0409(2) 0.29494(17) 0.0488(8) Uani 1 1 d . . . . .
F9_3 F 0.2876(3) 1.2009(2) 0.24598(16) 0.0508(8) Uani 1 1 d . . . . .
F10_3 F 0.4975(3) 1.20875(18) 0.20288(17) 0.0462(7) Uani 1 1 d . . . . .
F11_4 F 0.6202(3) 1.06069(18) 0.20702(17) 0.0415(7) Uani 1 1 d . . . . .
C1_5 C 0.8253(4) 0.5107(3) 0.2626(2) 0.0251(10) Uani 1 1 d . . . . .
C2_5 C 0.9531(4) 0.5181(3) 0.2805(3) 0.0286(10) Uani 1 1 d . . . . .
C3_5 C 1.0231(4) 0.4462(3) 0.2818(3) 0.0322(11) Uani 1 1 d . . . . .
C4_5 C 0.9666(4) 0.3575(3) 0.2655(3) 0.0359(12) Uani 1 1 d . . . . .
C5_5 C 0.8406(5) 0.3437(3) 0.2494(3) 0.0367(12) Uani 1 1 d . . . . .
C6_5 C 0.7763(4) 0.4199(3) 0.2493(3) 0.0287(10) Uani 1 1 d . . . . .
F7_5 F 1.0195(2) 0.60355(17) 0.29774(16) 0.0366(7) Uani 1 1 d . . . . .
F8_5 F 1.1471(2) 0.4594(2) 0.29775(18) 0.0468(8) Uani 1 1 d . . . . .
F9_5 F 1.0325(3) 0.28487(19) 0.26549(19) 0.0517(8) Uani 1 1 d . . . . .
F10_5 F 0.7832(3) 0.25788(19) 0.2322(2) 0.0578(9) Uani 1 1 d . . . . .
F11_5 F 0.6524(2) 0.39996(18) 0.23295(16) 0.0403(7) Uani 1 1 d . . . . .
C1_6 C 0.4872(4) 0.6834(3) 0.2785(2) 0.0198(9) Uani 1 1 d . . . . .
N2_6 N 0.4597(3) 0.6704(3) 0.34585(19) 0.0251(8) Uani 1 1 d . . . . .
C3_6 C 0.3271(4) 0.6482(4) 0.3321(3) 0.0411(13) Uani 1 1 d . . . . .
H3A_6 H 0.290578 0.700377 0.351684 0.049 Uiso 1 1 calc R U . . .
H3AB_6 H 0.310702 0.592521 0.358313 0.049 Uiso 1 1 calc R U . . .
C4_6 C 0.2778(4) 0.6311(3) 0.2441(2) 0.0277(10) Uani 1 1 d . . . . .
H4A_6 H 0.253299 0.564589 0.227914 0.033 Uiso 1 1 calc R U . . .
H4AB_6 H 0.206062 0.666059 0.222774 0.033 Uiso 1 1 calc R U . . .
N5_6 N 0.3822(3) 0.6645(2) 0.21711(19) 0.0207(8) Uani 1 1 d . . . . .
C1_7 C 0.8362(4) 0.7960(3) 0.2512(2) 0.0227(9) Uani 1 1 d . . . . .
N2_7 N 0.9097(3) 0.8077(2) 0.2048(2) 0.0238(8) Uani 1 1 d . . . . .
C3_7 C 1.0378(4) 0.8396(4) 0.2497(3) 0.0350(12) Uani 1 1 d . . . . .
H3A_7 H 1.060333 0.903299 0.238633 0.042 Uiso 1 1 calc R U . . .
H3AB_7 H 1.095254 0.798348 0.236831 0.042 Uiso 1 1 calc R U . . .
C4_7 C 1.0393(4) 0.8358(3) 0.3341(3) 0.0300(11) Uani 1 1 d . . . . .
H4A_7 H 1.087863 0.786361 0.359186 0.036 Uiso 1 1 calc R U . . .
H4AB_7 H 1.073627 0.895538 0.365042 0.036 Uiso 1 1 calc R U . . .
N5_7 N 0.9083(3) 0.8156(2) 0.3273(2) 0.0251(8) Uani 1 1 d D . . . .
C1_8 C 0.3628(4) 0.6522(3) 0.1327(2) 0.0197(9) Uani 1 1 d . . . . .
C2_8 C 0.2967(4) 0.7167(3) 0.0854(2) 0.0247(10) Uani 1 1 d . . . . .
C3_8 C 0.2594(4) 0.6966(3) 0.0037(3) 0.0323(11) Uani 1 1 d . . . . .
H3_8 H 0.215031 0.738790 -0.029675 0.039 Uiso 1 1 calc R U . . .
C4_8 C 0.2865(4) 0.6158(4) -0.0291(3) 0.0376(12) Uani 1 1 d . . . . .
H4_8 H 0.260215 0.602727 -0.084846 0.045 Uiso 1 1 calc R U . . .
C5_8 C 0.3509(4) 0.5545(3) 0.0181(3) 0.0338(11) Uani 1 1 d . . . . .
H5_8 H 0.370100 0.499910 -0.005545 0.041 Uiso 1 1 calc R U . . .
C6_8 C 0.3889(4) 0.5705(3) 0.1001(2) 0.0260(10) Uani 1 1 d . . . . .
C7_8 C 0.2684(4) 0.8029(3) 0.1241(3) 0.0337(11) Uani 1 1 d . . . . .
H7A_8 H 0.346884 0.834719 0.159178 0.040 Uiso 1 1 calc R U . . .
H7AB_8 H 0.217338 0.784448 0.158123 0.040 Uiso 1 1 calc R U . . .
C8_8 C 0.2035(5) 0.8717(4) 0.0706(3) 0.0426(13) Uani 1 1 d . . . . .
H8A_8 H 0.198363 0.927508 0.102328 0.064 Uiso 1 1 calc R U . . .
H8B_8 H 0.120358 0.844548 0.040810 0.064 Uiso 1 1 calc R U . . .
H8C_8 H 0.249475 0.887610 0.033723 0.064 Uiso 1 1 calc R U . . .
C9_8 C 0.4534(4) 0.4980(3) 0.1490(3) 0.0315(11) Uani 1 1 d . . . . .
H9A_8 H 0.499883 0.526957 0.202194 0.038 Uiso 1 1 calc R U . . .
H9AB_8 H 0.513375 0.474032 0.124397 0.038 Uiso 1 1 calc R U . . .
C10_8 C 0.3663(5) 0.4174(4) 0.1575(4) 0.0537(16) Uani 1 1 d . . . . .
H10A_8 H 0.413791 0.372308 0.188950 0.081 Uiso 1 1 calc R U . . .
H10B_8 H 0.320193 0.388031 0.105035 0.081 Uiso 1 1 calc R U . . .
H10C_8 H 0.308758 0.440138 0.183839 0.081 Uiso 1 1 calc R U . . .
C1_9 C 0.5399(4) 0.6711(3) 0.4261(2) 0.0258(10) Uani 1 1 d . . . . .
C2_9 C 0.5925(4) 0.5886(3) 0.4482(3) 0.0293(11) Uani 1 1 d . . . . .
C3_9 C 0.6562(4) 0.5849(3) 0.5285(3) 0.0344(12) Uani 1 1 d . . . . .
H3_9 H 0.694080 0.530953 0.545686 0.041 Uiso 1 1 calc R U . . .
C4_9 C 0.6644(4) 0.6581(4) 0.5826(3) 0.0383(12) Uani 1 1 d . . . . .
H4_9 H 0.705500 0.653332 0.636847 0.046 Uiso 1 1 calc R U . . .
C5_9 C 0.6140(5) 0.7383(4) 0.5592(3) 0.0393(12) Uani 1 1 d . . . . .
H5_9 H 0.621912 0.788679 0.597152 0.047 Uiso 1 1 calc R U . . .
C6_9 C 0.5507(4) 0.7461(3) 0.4792(3) 0.0321(11) Uani 1 1 d . . . . .
C7_9 C 0.5799(4) 0.5097(3) 0.3872(3) 0.0342(11) Uani 1 1 d . . . . .
H7A_9 H 0.615198 0.532117 0.346255 0.041 Uiso 1 1 calc R U . . .
H7AB_9 H 0.491171 0.491351 0.361436 0.041 Uiso 1 1 calc R U . . .
C8_9 C 0.6408(5) 0.4243(3) 0.4177(3) 0.0459(14) Uani 1 1 d . . . . .
H8A_9 H 0.627104 0.377071 0.373703 0.069 Uiso 1 1 calc R U . . .
H8B_9 H 0.605168 0.400019 0.457303 0.069 Uiso 1 1 calc R U . . .
H8C_9 H 0.729362 0.440709 0.441749 0.069 Uiso 1 1 calc R U . . .
C9_9 C 0.5014(5) 0.8365(4) 0.4551(3) 0.0440(13) Uani 1 1 d . . . . .
H9A_9 H 0.571580 0.885069 0.468323 0.053 Uiso 1 1 calc R U . . .
H9AB_9 H 0.464506 0.831185 0.397002 0.053 Uiso 1 1 calc R U . . .
C10_9 C 0.4094(6) 0.8672(5) 0.4912(4) 0.075(2) Uani 1 1 d . . . . .
H10A_9 H 0.384552 0.926670 0.472306 0.113 Uiso 1 1 calc R U . . .
H10B_9 H 0.444842 0.874031 0.548759 0.113 Uiso 1 1 calc R U . . .
H10C_9 H 0.337328 0.821335 0.476527 0.113 Uiso 1 1 calc R U . . .
C1_10 C 0.8804(4) 0.8068(3) 0.1199(2) 0.0246(10) Uani 1 1 d . . . . .
C2_10 C 0.8973(4) 0.7276(3) 0.0778(2) 0.0275(10) Uani 1 1 d . . . . .
C3_10 C 0.8812(4) 0.7308(4) -0.0024(3) 0.0351(12) Uani 1 1 d . . . . .
H3_10 H 0.893836 0.678044 -0.031856 0.042 Uiso 1 1 calc R U . . .
C4_10 C 0.8475(5) 0.8085(4) -0.0400(3) 0.0455(14) Uani 1 1 d . . . . .
H4_10 H 0.834373 0.808505 -0.095343 0.055 Uiso 1 1 calc R U . . .
C5_10 C 0.8328(5) 0.8856(4) 0.0018(3) 0.0453(14) Uani 1 1 d . . . . .
H5_10 H 0.809604 0.938872 -0.025088 0.054 Uiso 1 1 calc R U . . .
C6_10 C 0.8510(4) 0.8887(3) 0.0838(3) 0.0351(12) Uani 1 1 d . . . . .
C7_10 C 0.9281(4) 0.6412(3) 0.1189(3) 0.0292(10) Uani 1 1 d . . . . .
H7A_10 H 0.852940 0.613185 0.128882 0.035 Uiso 1 1 calc R U . . .
H7AB_10 H 0.989686 0.659241 0.170903 0.035 Uiso 1 1 calc R U . . .
C8_10 C 0.9774(5) 0.5682(4) 0.0764(3) 0.0432(13) Uani 1 1 d . . . . .
H8A_10 H 1.000113 0.517680 0.110213 0.065 Uiso 1 1 calc R U . . .
H8B_10 H 1.050059 0.595245 0.063936 0.065 Uiso 1 1 calc R U . . .
H8C_10 H 0.914032 0.544298 0.027344 0.065 Uiso 1 1 calc R U . . .
C9_10 C 0.8392(5) 0.9768(3) 0.1273(4) 0.0502(15) Uani 1 1 d . . . . .
H9A_10 H 0.839664 0.964126 0.181453 0.060 Uiso 1 1 calc R U . . .
H9AB_10 H 0.759052 0.999099 0.100495 0.060 Uiso 1 1 calc R U . . .
C10_10 C 0.9399(6) 1.0514(4) 0.1321(4) 0.0692(19) Uani 1 1 d . . . . .
H10A_10 H 0.920319 1.109665 0.153502 0.104 Uiso 1 1 calc R U . . .
H10B_10 H 0.947382 1.058695 0.079170 0.104 Uiso 1 1 calc R U . . .
H10C_10 H 1.017807 1.034629 0.166684 0.104 Uiso 1 1 calc R U . . .
C1_11 C 0.8764(10) 0.8397(6) 0.3965(3) 0.0307(12) Uani 0.697(14) 1 d DG U P A 1
C2_11 C 0.8470(8) 0.9296(6) 0.4090(4) 0.0308(12) Uani 0.697(14) 1 d G U P A 1
C3_11 C 0.8320(7) 0.9594(5) 0.4815(4) 0.0352(14) Uani 0.697(14) 1 d G U P A 1
H3_11 H 0.812049 1.020429 0.489944 0.042 Uiso 0.697(14) 1 calc R U P A 1
C4_11 C 0.8466(6) 0.8994(6) 0.5416(3) 0.0368(15) Uani 0.697(14) 1 d G U P A 1
H4_11 H 0.836486 0.919650 0.590859 0.044 Uiso 0.697(14) 1 calc R U P A 1
C5_11 C 0.8761(7) 0.8095(6) 0.5292(3) 0.0352(13) Uani 0.697(14) 1 d G U P A 1
H5_11 H 0.885941 0.768775 0.570003 0.042 Uiso 0.697(14) 1 calc R U P A 1
C6_11 C 0.8910(9) 0.7797(5) 0.4567(4) 0.0334(12) Uani 0.697(14) 1 d G U P A 1
C7_11 C 0.8374(10) 0.9977(8) 0.3456(5) 0.0326(15) Uani 0.697(14) 1 d . U P A 1
H7A_11 H 0.916610 1.003786 0.333499 0.039 Uiso 0.697(14) 1 calc R U P A 1
H7B_11 H 0.773500 0.970817 0.296980 0.039 Uiso 0.697(14) 1 calc R U P A 1
C8_11 C 0.8067(11) 1.0941(7) 0.3658(6) 0.043(2) Uani 0.697(14) 1 d . U P A 1
H8A_11 H 0.726426 1.089829 0.375515 0.064 Uiso 0.697(14) 1 calc R U P A 1
H8B_11 H 0.804004 1.132058 0.321696 0.064 Uiso 0.697(14) 1 calc R U P A 1
H8C_11 H 0.869911 1.122488 0.413327 0.064 Uiso 0.697(14) 1 calc R U P A 1
C9_11 C 0.9196(9) 0.6817(9) 0.4436(7) 0.0366(16) Uani 0.697(14) 1 d . U P A 1
H9A_11 H 0.909699 0.668118 0.386720 0.044 Uiso 0.697(14) 1 calc R U P A 1
H9B_11 H 0.858879 0.639125 0.457552 0.044 Uiso 0.697(14) 1 calc R U P A 1
C10_11 C 1.0526(8) 0.6621(8) 0.4926(5) 0.052(2) Uani 0.697(14) 1 d . U P A 1
H10A_11 H 1.113507 0.703779 0.479083 0.078 Uiso 0.697(14) 1 calc R U P A 1
H10B_11 H 1.065163 0.597959 0.480210 0.078 Uiso 0.697(14) 1 calc R U P A 1
H10C_11 H 1.062003 0.672337 0.549124 0.078 Uiso 0.697(14) 1 calc R U P A 1
C1_111 C 0.883(2) 0.8319(15) 0.4009(8) 0.0316(15) Uani 0.303(14) 1 d DG U P A 2
C2_111 C 0.851(2) 0.9170(13) 0.4250(8) 0.0328(14) Uani 0.303(14) 1 d G U P A 2
C3_111 C 0.8390(16) 0.9318(11) 0.5007(9) 0.0338(15) Uani 0.303(14) 1 d G U P A 2
H3_111 H 0.817257 0.989583 0.517007 0.041 Uiso 0.303(14) 1 calc R U P A 2
C4_111 C 0.8586(15) 0.8616(13) 0.5522(5) 0.0350(17) Uani 0.303(14) 1 d G U P A 2
H4_111 H 0.850246 0.871689 0.603563 0.042 Uiso 0.303(14) 1 calc R U P A 2
C5_111 C 0.8906(16) 0.7765(11) 0.5281(8) 0.0354(16) Uani 0.303(14) 1 d G U P A 2
H5_111 H 0.903911 0.728844 0.563118 0.043 Uiso 0.303(14) 1 calc R U P A 2
C6_111 C 0.903(2) 0.7616(12) 0.4525(10) 0.0335(14) Uani 0.303(14) 1 d G U P A 2
C7_111 C 0.842(2) 0.9899(19) 0.3697(12) 0.0323(18) Uani 0.303(14) 1 d . U P A 2
H7A_111 H 0.777409 0.967742 0.319990 0.039 Uiso 0.303(14) 1 calc R U P A 2
H7B_111 H 0.921016 0.998351 0.357222 0.039 Uiso 0.303(14) 1 calc R U P A 2
C8_111 C 0.814(2) 1.0829(17) 0.3976(13) 0.039(3) Uani 0.303(14) 1 d . U P A 2
H8A_111 H 0.728638 1.078894 0.398804 0.058 Uiso 0.303(14) 1 calc R U P A 2
H8B_111 H 0.825626 1.128540 0.361295 0.058 Uiso 0.303(14) 1 calc R U P A 2
H8C_111 H 0.869473 1.101804 0.450688 0.058 Uiso 0.303(14) 1 calc R U P A 2
C9_111 C 0.942(2) 0.668(2) 0.4372(17) 0.0363(19) Uani 0.303(14) 1 d . U P A 2
H9A_111 H 0.866877 0.625645 0.412024 0.044 Uiso 0.303(14) 1 calc R U P A 2
H9B_111 H 0.988244 0.673366 0.398162 0.044 Uiso 0.303(14) 1 calc R U P A 2
C10_111 C 1.016(2) 0.6257(19) 0.5029(14) 0.060(3) Uani 0.303(14) 1 d . U P A 2
H10A_111 H 1.067923 0.673492 0.541935 0.090 Uiso 0.303(14) 1 calc R U P A 2
H10B_111 H 1.067498 0.584507 0.484846 0.090 Uiso 0.303(14) 1 calc R U P A 2
H10C_111 H 0.962091 0.589909 0.527023 0.090 Uiso 0.303(14) 1 calc R U P A 2

loop_
_atom_site_aniso_label
_atom_site_aniso_U_11
_atom_site_aniso_U_22
_atom_site_aniso_U_33
_atom_site_aniso_U_23
_atom_site_aniso_U_13
_atom_site_aniso_U_12
B1_1 0.024(3) 0.010(2) 0.026(3) 0.0004(19) 0.006(2) 0.000(2)
B2_1 0.023(3) 0.022(3) 0.023(3) 0.002(2) 0.006(2) 0.000(2)
Cu3_1 0.0261(3) 0.0191(3) 0.0341(3) 0.0001(2) 0.0140(2) 0.0013(2)
Cu4_1 0.0237(3) 0.0190(3) 0.0252(3) 0.0037(2) 0.0076(2) 0.0021(2)
C1_2 0.018(2) 0.021(2) 0.031(2) 0.0046(19) 0.0127(18) -0.0002(18)
N2_2 0.030(2) 0.025(2) 0.031(2) 0.0085(17) 0.0147(17) 0.0060(17)
C3_2 0.034(3) 0.028(3) 0.041(3) 0.017(2) 0.017(2) 0.010(2)
C4_2 0.030(3) 0.042(3) 0.029(3) 0.017(2) 0.012(2) 0.009(2)
C5_2 0.027(2) 0.040(3) 0.023(2) 0.007(2) 0.0068(19) 0.000(2)
C6_2 0.025(2) 0.021(2) 0.032(2) 0.0011(19) 0.012(2) 0.0018(19)
C1_3 0.028(3) 0.031(3) 0.030(2) 0.003(2) 0.005(2) -0.001(2)
C2_3 0.037(3) 0.030(3) 0.027(2) 0.003(2) 0.008(2) 0.003(2)
C3_3 0.026(3) 0.043(3) 0.025(2) -0.012(2) 0.009(2) 0.000(2)
C4_3 0.041(3) 0.036(3) 0.030(3) -0.010(2) 0.003(2) 0.017(2)
C5_3 0.042(3) 0.030(3) 0.026(2) 0.001(2) 0.008(2) 0.006(2)
C6_3 0.036(3) 0.026(3) 0.033(3) 0.004(2) 0.008(2) 0.004(2)
F7_3 0.0364(16) 0.0421(17) 0.0379(16) 0.0097(13) 0.0127(13) 0.0023(13)
F8_3 0.0356(17) 0.068(2) 0.0442(17) -0.0085(15) 0.0155(14) 0.0110(15)
F9_3 0.058(2) 0.0528(19) 0.0393(17) -0.0052(14) 0.0068(15) 0.0297(16)
F10_3 0.067(2) 0.0255(15) 0.0509(18) 0.0119(13) 0.0219(16) 0.0130(14)
F11_4 0.0432(17) 0.0267(15) 0.0618(19) 0.0119(13) 0.0252(15) 0.0051(13)
C1_5 0.032(3) 0.026(2) 0.020(2) 0.0079(19) 0.0117(19) 0.006(2)
C2_5 0.032(3) 0.030(3) 0.026(2) 0.010(2) 0.011(2) 0.001(2)
C3_5 0.027(3) 0.034(3) 0.040(3) 0.015(2) 0.013(2) 0.006(2)
C4_5 0.034(3) 0.029(3) 0.049(3) 0.012(2) 0.015(2) 0.014(2)
C5_5 0.042(3) 0.020(3) 0.045(3) 0.007(2) 0.006(2) 0.003(2)
C6_5 0.025(2) 0.032(3) 0.028(2) 0.005(2) 0.006(2) 0.002(2)
F7_5 0.0291(14) 0.0289(15) 0.0514(17) 0.0119(13) 0.0110(13) -0.0009(12)
F8_5 0.0293(16) 0.0433(18) 0.072(2) 0.0254(15) 0.0171(14) 0.0098(13)
F9_5 0.0457(18) 0.0306(16) 0.080(2) 0.0098(15) 0.0163(16) 0.0181(14)
F10_5 0.0441(18) 0.0228(16) 0.097(3) 0.0036(16) 0.0073(17) 0.0017(14)
F11_5 0.0290(15) 0.0307(15) 0.0579(18) 0.0065(13) 0.0080(13) 0.0016(12)
C1_6 0.023(2) 0.017(2) 0.020(2) 0.0028(17) 0.0058(18) 0.0020(17)
N2_6 0.0189(19) 0.036(2) 0.0192(18) 0.0083(16) 0.0045(15) 0.0002(16)
C3_6 0.024(3) 0.070(4) 0.028(3) 0.008(3) 0.007(2) -0.003(2)
C4_6 0.022(2) 0.034(3) 0.027(2) 0.008(2) 0.0078(19) -0.002(2)
N5_6 0.0180(18) 0.025(2) 0.0191(18) 0.0057(15) 0.0049(14) 0.0033(15)
C1_7 0.026(2) 0.012(2) 0.031(2) -0.0014(18) 0.011(2) 0.0001(18)
N2_7 0.0185(18) 0.028(2) 0.0254(19) 0.0002(16) 0.0082(15) -0.0017(16)
C3_7 0.027(3) 0.047(3) 0.031(3) -0.008(2) 0.013(2) -0.009(2)
C4_7 0.023(2) 0.035(3) 0.031(3) -0.008(2) 0.009(2) -0.003(2)
N5_7 0.0215(19) 0.030(2) 0.026(2) -0.0039(16) 0.0112(16) 0.0003(16)
C1_8 0.020(2) 0.022(2) 0.015(2) 0.0019(17) 0.0031(17) -0.0007(18)
C2_8 0.021(2) 0.029(2) 0.022(2) 0.0052(19) 0.0051(18) 0.0007(19)
C3_8 0.030(3) 0.039(3) 0.025(2) 0.013(2) 0.004(2) -0.002(2)
C4_8 0.040(3) 0.052(3) 0.019(2) -0.002(2) 0.008(2) -0.003(3)
C5_8 0.032(3) 0.036(3) 0.033(3) -0.010(2) 0.011(2) 0.000(2)
C6_8 0.022(2) 0.029(2) 0.026(2) 0.0010(19) 0.0066(19) -0.0021(19)
C7_8 0.035(3) 0.032(3) 0.036(3) 0.008(2) 0.009(2) 0.015(2)
C8_8 0.043(3) 0.042(3) 0.050(3) 0.022(3) 0.018(3) 0.017(3)
C9_8 0.032(3) 0.020(2) 0.040(3) -0.002(2) 0.008(2) 0.006(2)
C10_8 0.039(3) 0.031(3) 0.094(5) 0.020(3) 0.020(3) 0.008(2)
C1_9 0.022(2) 0.036(3) 0.018(2) 0.010(2) 0.0035(18) 0.000(2)
C2_9 0.028(2) 0.036(3) 0.026(2) 0.012(2) 0.011(2) -0.002(2)
C3_9 0.032(3) 0.041(3) 0.033(3) 0.022(2) 0.011(2) 0.007(2)
C4_9 0.037(3) 0.053(3) 0.022(2) 0.010(2) 0.003(2) -0.001(2)
C5_9 0.043(3) 0.047(3) 0.026(3) 0.004(2) 0.010(2) 0.000(3)
C6_9 0.032(3) 0.040(3) 0.024(2) 0.008(2) 0.007(2) 0.004(2)
C7_9 0.040(3) 0.036(3) 0.033(3) 0.019(2) 0.015(2) 0.009(2)
C8_9 0.058(4) 0.037(3) 0.049(3) 0.024(3) 0.018(3) 0.018(3)
C9_9 0.048(3) 0.052(3) 0.034(3) 0.008(3) 0.012(2) 0.017(3)
C10_9 0.093(5) 0.091(5) 0.059(4) 0.006(4) 0.039(4) 0.045(4)
C1_10 0.020(2) 0.031(3) 0.025(2) 0.007(2) 0.0106(19) 0.0009(19)
C2_10 0.021(2) 0.039(3) 0.022(2) 0.003(2) 0.0059(19) 0.000(2)
C3_10 0.026(3) 0.055(3) 0.025(2) 0.001(2) 0.011(2) 0.000(2)
C4_10 0.035(3) 0.073(4) 0.034(3) 0.023(3) 0.015(2) 0.008(3)
C5_10 0.038(3) 0.057(4) 0.047(3) 0.032(3) 0.017(3) 0.006(3)
C6_10 0.028(3) 0.035(3) 0.050(3) 0.014(2) 0.021(2) 0.001(2)
C7_10 0.027(2) 0.032(3) 0.030(2) -0.001(2) 0.011(2) 0.004(2)
C8_10 0.041(3) 0.041(3) 0.049(3) -0.006(3) 0.018(3) 0.003(2)
C9_10 0.046(3) 0.031(3) 0.081(4) 0.011(3) 0.030(3) 0.003(3)
C10_10 0.086(5) 0.051(4) 0.054(4) 0.009(3) 0.000(3) -0.016(4)
C1_11 0.021(2) 0.042(3) 0.026(2) -0.0098(19) 0.0078(19) -0.004(2)
C2_11 0.0224(19) 0.041(3) 0.027(2) -0.012(2) 0.009(2) -0.005(2)
C3_11 0.028(2) 0.046(3) 0.030(2) -0.010(2) 0.009(2) -0.003(2)
C4_11 0.030(2) 0.051(3) 0.029(2) -0.009(2) 0.011(2) -0.002(2)
C5_11 0.029(2) 0.049(3) 0.026(2) -0.008(2) 0.0104(18) -0.004(2)
C6_11 0.025(2) 0.048(3) 0.0258(18) -0.0084(19) 0.0081(17) -0.005(2)
C7_11 0.027(2) 0.038(3) 0.030(3) -0.011(3) 0.008(3) -0.002(2)
C8_11 0.040(4) 0.042(4) 0.040(5) -0.015(4) 0.003(4) 0.005(3)
C9_11 0.030(3) 0.051(3) 0.026(3) 0.004(2) 0.007(2) -0.002(3)
C10_11 0.041(4) 0.060(5) 0.044(4) 0.017(4) -0.003(3) -0.003(4)
C1_111 0.023(3) 0.043(3) 0.026(2) -0.010(2) 0.008(2) -0.005(2)
C2_111 0.024(2) 0.043(3) 0.028(2) -0.012(2) 0.008(2) -0.003(2)
C3_111 0.027(2) 0.045(3) 0.028(2) -0.011(2) 0.010(2) -0.003(3)
C4_111 0.029(3) 0.046(4) 0.029(3) -0.009(3) 0.011(2) -0.002(3)
C5_111 0.029(3) 0.048(3) 0.028(2) -0.010(3) 0.010(2) -0.002(3)
C6_111 0.026(2) 0.047(3) 0.026(2) -0.007(2) 0.009(2) -0.003(2)
C7_111 0.026(3) 0.040(3) 0.028(3) -0.014(3) 0.008(3) -0.002(3)
C8_111 0.034(5) 0.042(5) 0.034(6) -0.016(5) 0.005(6) 0.003(5)
C9_111 0.029(3) 0.050(3) 0.028(3) -0.001(3) 0.008(3) 0.001(3)
C10_111 0.051(6) 0.067(6) 0.048(5) 0.010(5) -0.008(5) 0.000(5)

loop_
_atom_type_symbol
_atom_type_description
_atom_type_scat_dispersion_real
_atom_type_scat_dispersion_imag
_atom_type_scat_source
C C 0.0033 0.0016 'International Tables Vol C Tables 4.2.6.8 and 6.1.1.4'
H H 0.0000 0.0000 'International Tables Vol C Tables 4.2.6.8 and 6.1.1.4'
B B 0.0013 0.0007 'International Tables Vol C Tables 4.2.6.8 and 6.1.1.4'
N N 0.0061 0.0033 'International Tables Vol C Tables 4.2.6.8 and 6.1.1.4'
F F 0.0171 0.0103 'International Tables Vol C Tables 4.2.6.8 and 6.1.1.4'
Cu Cu 0.3201 1.2651 'International Tables Vol C Tables 4.2.6.8 and 6.1.1.4'

loop_
_exptl_crystal_face_index_h
_exptl_crystal_face_index_k
_exptl_crystal_face_index_l
_exptl_crystal_face_perp_dist
-1.00 1.00 0.00 0.1540
1.00 -1.00 0.00 0.0980
-1.00 1.00 -1.00 0.1350
1.00 -1.00 1.00 0.0910
0.00 1.00 1.00 0.0750
0.00 -1.00 0.00 0.0250
0.00 1.00 0.00 0.1190
1.00 1.00 0.00 0.1750
-1.00 -1.00 0.00 0.1380
0.00 -1.00 -1.00 0.0220
1.00 -1.00 -1.00 0.0970
-1.00 1.00 1.00 0.1780
2.00 2.00 -1.00 0.1890
-1.00 -2.00 0.00 0.1030
0.00 1.00 -2.00 0.1100
0.00 -1.00 2.00 0.0690
1.00 -2.00 -2.00 0.0460
-1.00 2.00 2.00 0.1350
1.00 1.00 -2.00 0.1740
-1.00 -1.00 2.00 0.1660

loop_
_geom_angle_atom_site_label_1
_geom_angle_atom_site_label_2
_geom_angle_atom_site_label_3
_geom_angle
_geom_angle_site_symmetry_1
_geom_angle_site_symmetry_3
_geom_angle_publ_flag
C1_2 B1_1 C1_7 114.2(4) . . ?
C1_2 B1_1 B2_1 127.0(4) . . ?
C1_7 B1_1 B2_1 118.2(4) . . ?
C1_2 B1_1 Cu3_1 86.2(3) . . ?
C1_7 B1_1 Cu3_1 110.4(3) . . ?
B2_1 B1_1 Cu3_1 69.2(2) . . ?
C1_2 B1_1 Cu4_1 120.9(3) . . ?
C1_7 B1_1 Cu4_1 91.1(3) . . ?
B2_1 B1_1 Cu4_1 66.1(2) . . ?
Cu3_1 B1_1 Cu4_1 135.3(2) . . ?
C1_6 B2_1 B1_1 134.2(4) . . ?
C1_6 B2_1 Cu4_1 114.3(3) . . ?
B1_1 B2_1 Cu4_1 69.0(2) . . ?
C1_6 B2_1 Cu3_1 96.8(3) . . ?
B1_1 B2_1 Cu3_1 66.4(2) . . ?
Cu4_1 B2_1 Cu3_1 135.5(2) . . ?
C1_6 B2_1 H2_1 105(2) . . ?
B1_1 B2_1 H2_1 120(2) . . ?
Cu4_1 B2_1 H2_1 89(2) . . ?
Cu3_1 B2_1 H2_1 114(2) . . ?
C1_3 Cu3_1 N2_2 103.64(16) . . ?
C1_3 Cu3_1 B1_1 169.62(18) . . ?
N2_2 Cu3_1 B1_1 66.82(16) . . ?
C1_3 Cu3_1 B2_1 145.83(19) . . ?
N2_2 Cu3_1 B2_1 104.70(16) . . ?
B1_1 Cu3_1 B2_1 44.36(17) . . ?
C1_5 Cu4_1 B2_1 160.12(17) . . ?
C1_5 Cu4_1 B1_1 153.58(18) . . ?
B2_1 Cu4_1 B1_1 44.87(17) . . ?
N2_2 C1_2 C6_2 120.3(4) . . ?
N2_2 C1_2 B1_1 107.2(3) . . ?
C6_2 C1_2 B1_1 132.4(4) . . ?
C1_2 N2_2 C3_2 119.3(4) . . ?
C1_2 N2_2 Cu3_1 93.5(2) . . ?
C3_2 N2_2 Cu3_1 140.8(3) . . ?
N2_2 C3_2 C4_2 122.7(4) . . ?
N2_2 C3_2 H3_2 118.6 . . ?
C4_2 C3_2 H3_2 118.6 . . ?
C3_2 C4_2 C5_2 118.6(4) . . ?
C3_2 C4_2 H4_2 120.7 . . ?
C5_2 C4_2 H4_2 120.7 . . ?
C4_2 C5_2 C6_2 118.8(4) . . ?
C4_2 C5_2 H5_2 120.6 . . ?
C6_2 C5_2 H5_2 120.6 . . ?
C1_2 C6_2 C5_2 120.3(4) . . ?
C1_2 C6_2 H6_2 119.9 . . ?
C5_2 C6_2 H6_2 119.9 . . ?
C2_3 C1_3 C6_3 111.5(4) . . ?
C2_3 C1_3 Cu3_1 129.7(4) . . ?
C6_3 C1_3 Cu3_1 118.3(3) . . ?
C1_3 C2_3 C3_3 126.0(5) . . ?
C1_3 C2_3 F7_3 120.3(4) . . ?
C3_3 C2_3 F7_3 113.6(4) . . ?
F8_3 C3_3 C2_3 122.8(4) . . ?
F8_3 C3_3 C4_3 117.8(4) . . ?
C2_3 C3_3 C4_3 119.3(4) . . ?
F9_3 C4_3 C5_3 120.7(5) . . ?
F9_3 C4_3 C3_3 121.1(5) . . ?
C5_3 C4_3 C3_3 118.2(4) . . ?
F10_3 C5_3 C4_3 119.7(4) . . ?
F10_3 C5_3 C6_3 121.3(4) . . ?
C4_3 C5_3 C6_3 119.0(5) . . ?
F11_4 C6_3 C5_3 115.2(4) . . ?
F11_4 C6_3 C1_3 118.9(4) . . ?
C5_3 C6_3 C1_3 125.9(5) . . ?
C6_5 C1_5 C2_5 111.4(4) . . ?
C6_5 C1_5 Cu4_1 126.3(3) . . ?
C2_5 C1_5 Cu4_1 122.2(3) . . ?
C3_5 C2_5 F7_5 114.1(4) . . ?
C3_5 C2_5 C1_5 125.7(4) . . ?
F7_5 C2_5 C1_5 120.2(4) . . ?
F8_5 C3_5 C2_5 122.1(4) . . ?
F8_5 C3_5 C4_5 118.6(4) . . ?
C2_5 C3_5 C4_5 119.3(4) . . ?
F9_5 C4_5 C3_5 121.0(4) . . ?
F9_5 C4_5 C5_5 120.2(4) . . ?
C3_5 C4_5 C5_5 118.9(4) . . ?
F10_5 C5_5 C6_5 121.6(4) . . ?
F10_5 C5_5 C4_5 120.0(4) . . ?
C6_5 C5_5 C4_5 118.4(4) . . ?
F11_5 C6_5 C1_5 119.2(4) . . ?
F11_5 C6_5 C5_5 114.5(4) . . ?
C1_5 C6_5 C5_5 126.3(4) . . ?
N2_6 C1_6 N5_6 108.2(3) . . ?
N2_6 C1_6 B2_1 118.4(4) . . ?
N5_6 C1_6 B2_1 133.2(4) . . ?
C1_6 N2_6 C1_9 130.1(3) . . ?
C1_6 N2_6 C3_6 112.2(3) . . ?
C1_9 N2_6 C3_6 117.6(3) . . ?
N2_6 C3_6 C4_6 103.2(3) . . ?
N2_6 C3_6 H3A_6 111.1 . . ?
C4_6 C3_6 H3A_6 111.1 . . ?
N2_6 C3_6 H3AB_6 111.1 . . ?
C4_6 C3_6 H3AB_6 111.1 . . ?
H3A_6 C3_6 H3AB_6 109.1 . . ?
N5_6 C4_6 C3_6 103.3(3) . . ?
N5_6 C4_6 H4A_6 111.1 . . ?
C3_6 C4_6 H4A_6 111.1 . . ?
N5_6 C4_6 H4AB_6 111.1 . . ?
C3_6 C4_6 H4AB_6 111.1 . . ?
H4A_6 C4_6 H4AB_6 109.1 . . ?
C1_6 N5_6 C1_8 131.0(3) . . ?
C1_6 N5_6 C4_6 111.6(3) . . ?
C1_8 N5_6 C4_6 115.7(3) . . ?
N2_7 C1_7 N5_7 107.0(4) . . ?
N2_7 C1_7 B1_1 124.5(4) . . ?
N5_7 C1_7 B1_1 128.3(4) . . ?
C1_7 N2_7 C1_10 130.7(3) . . ?
C1_7 N2_7 C3_7 113.0(3) . . ?
C1_10 N2_7 C3_7 115.6(3) . . ?
N2_7 C3_7 C4_7 103.5(3) . . ?
N2_7 C3_7 H3A_7 111.1 . . ?
C4_7 C3_7 H3A_7 111.1 . . ?
N2_7 C3_7 H3AB_7 111.1 . . ?
C4_7 C3_7 H3AB_7 111.1 . . ?
H3A_7 C3_7 H3AB_7 109.0 . . ?
N5_7 C4_7 C3_7 102.8(3) . . ?
N5_7 C4_7 H4A_7 111.2 . . ?
C3_7 C4_7 H4A_7 111.2 . . ?
N5_7 C4_7 H4AB_7 111.2 . . ?
C3_7 C4_7 H4AB_7 111.2 . . ?
H4A_7 C4_7 H4AB_7 109.1 . . ?
C1_7 N5_7 C1_11 130.4(5) . . ?
C1_7 N5_7 C1_111 133.9(11) . . ?
C1_7 N5_7 C4_7 112.9(3) . . ?
C1_11 N5_7 C4_7 114.9(5) . . ?
C1_111 N5_7 C4_7 112.7(11) . . ?
C6_8 C1_8 C2_8 121.8(4) . . ?
C6_8 C1_8 N5_6 119.5(4) . . ?
C2_8 C1_8 N5_6 117.6(4) . . ?
C3_8 C2_8 C1_8 117.7(4) . . ?
C3_8 C2_8 C7_8 122.8(4) . . ?
C1_8 C2_8 C7_8 119.5(4) . . ?
C4_8 C3_8 C2_8 120.7(4) . . ?
C4_8 C3_8 H3_8 119.7 . . ?
C2_8 C3_8 H3_8 119.7 . . ?
C5_8 C4_8 C3_8 120.4(4) . . ?
C5_8 C4_8 H4_8 119.8 . . ?
C3_8 C4_8 H4_8 119.8 . . ?
C4_8 C5_8 C6_8 121.4(4) . . ?
C4_8 C5_8 H5_8 119.3 . . ?
C6_8 C5_8 H5_8 119.3 . . ?
C1_8 C6_8 C5_8 118.0(4) . . ?
C1_8 C6_8 C9_8 123.1(4) . . ?
C5_8 C6_8 C9_8 118.9(4) . . ?
C2_8 C7_8 C8_8 117.1(4) . . ?
C2_8 C7_8 H7A_8 108.0 . . ?
C8_8 C7_8 H7A_8 108.0 . . ?
C2_8 C7_8 H7AB_8 108.0 . . ?
C8_8 C7_8 H7AB_8 108.0 . . ?
H7A_8 C7_8 H7AB_8 107.3 . . ?
C7_8 C8_8 H8A_8 109.5 . . ?
C7_8 C8_8 H8B_8 109.5 . . ?
H8A_8 C8_8 H8B_8 109.5 . . ?
C7_8 C8_8 H8C_8 109.5 . . ?
H8A_8 C8_8 H8C_8 109.5 . . ?
H8B_8 C8_8 H8C_8 109.5 . . ?
C6_8 C9_8 C10_8 113.5(4) . . ?
C6_8 C9_8 H9A_8 108.9 . . ?
C10_8 C9_8 H9A_8 108.9 . . ?
C6_8 C9_8 H9AB_8 108.9 . . ?
C10_8 C9_8 H9AB_8 108.9 . . ?
H9A_8 C9_8 H9AB_8 107.7 . . ?
C9_8 C10_8 H10A_8 109.5 . . ?
C9_8 C10_8 H10B_8 109.5 . . ?
H10A_8 C10_8 H10B_8 109.5 . . ?
C9_8 C10_8 H10C_8 109.5 . . ?
H10A_8 C10_8 H10C_8 109.5 . . ?
H10B_8 C10_8 H10C_8 109.5 . . ?
C6_9 C1_9 C2_9 122.8(4) . . ?
C6_9 C1_9 N2_6 119.9(4) . . ?
C2_9 C1_9 N2_6 116.9(4) . . ?
C3_9 C2_9 C1_9 116.8(4) . . ?
C3_9 C2_9 C7_9 122.8(4) . . ?
C1_9 C2_9 C7_9 120.3(4) . . ?
C4_9 C3_9 C2_9 121.0(5) . . ?
C4_9 C3_9 H3_9 119.5 . . ?
C2_9 C3_9 H3_9 119.5 . . ?
C3_9 C4_9 C5_9 120.8(4) . . ?
C3_9 C4_9 H4_9 119.6 . . ?
C5_9 C4_9 H4_9 119.6 . . ?
C4_9 C5_9 C6_9 120.4(5) . . ?
C4_9 C5_9 H5_9 119.8 . . ?
C6_9 C5_9 H5_9 119.8 . . ?
C1_9 C6_9 C5_9 118.0(4) . . ?
C1_9 C6_9 C9_9 123.1(4) . . ?
C5_9 C6_9 C9_9 118.9(4) . . ?
C2_9 C7_9 C8_9 115.8(4) . . ?
C2_9 C7_9 H7A_9 108.3 . . ?
C8_9 C7_9 H7A_9 108.3 . . ?
C2_9 C7_9 H7AB_9 108.3 . . ?
C8_9 C7_9 H7AB_9 108.3 . . ?
H7A_9 C7_9 H7AB_9 107.4 . . ?
C7_9 C8_9 H8A_9 109.5 . . ?
C7_9 C8_9 H8B_9 109.5 . . ?
H8A_9 C8_9 H8B_9 109.5 . . ?
C7_9 C8_9 H8C_9 109.5 . . ?
H8A_9 C8_9 H8C_9 109.5 . . ?
H8B_9 C8_9 H8C_9 109.5 . . ?
C10_9 C9_9 C6_9 116.1(5) . . ?
C10_9 C9_9 H9A_9 108.3 . . ?
C6_9 C9_9 H9A_9 108.3 . . ?
C10_9 C9_9 H9AB_9 108.3 . . ?
C6_9 C9_9 H9AB_9 108.3 . . ?
H9A_9 C9_9 H9AB_9 107.4 . . ?
C9_9 C10_9 H10A_9 109.5 . . ?
C9_9 C10_9 H10B_9 109.5 . . ?
H10A_9 C10_9 H10B_9 109.5 . . ?
C9_9 C10_9 H10C_9 109.5 . . ?
H10A_9 C10_9 H10C_9 109.5 . . ?
H10B_9 C10_9 H10C_9 109.5 . . ?
C2_10 C1_10 C6_10 122.1(4) . . ?
C2_10 C1_10 N2_7 118.4(4) . . ?
C6_10 C1_10 N2_7 119.0(4) . . ?
C3_10 C2_10 C1_10 118.0(4) . . ?
C3_10 C2_10 C7_10 121.8(4) . . ?
C1_10 C2_10 C7_10 120.2(4) . . ?
C4_10 C3_10 C2_10 121.4(5) . . ?
C4_10 C3_10 H3_10 119.3 . . ?
C2_10 C3_10 H3_10 119.3 . . ?
C5_10 C4_10 C3_10 120.0(5) . . ?
C5_10 C4_10 H4_10 120.0 . . ?
C3_10 C4_10 H4_10 120.0 . . ?
C4_10 C5_10 C6_10 122.0(5) . . ?
C4_10 C5_10 H5_10 119.0 . . ?
C6_10 C5_10 H5_10 119.0 . . ?
C1_10 C6_10 C5_10 116.5(5) . . ?
C1_10 C6_10 C9_10 124.0(5) . . ?
C5_10 C6_10 C9_10 119.5(5) . . ?
C2_10 C7_10 C8_10 116.7(4) . . ?
C2_10 C7_10 H7A_10 108.1 . . ?
C8_10 C7_10 H7A_10 108.1 . . ?
C2_10 C7_10 H7AB_10 108.1 . . ?
C8_10 C7_10 H7AB_10 108.1 . . ?
H7A_10 C7_10 H7AB_10 107.3 . . ?
C7_10 C8_10 H8A_10 109.5 . . ?
C7_10 C8_10 H8B_10 109.5 . . ?
H8A_10 C8_10 H8B_10 109.5 . . ?
C7_10 C8_10 H8C_10 109.5 . . ?
H8A_10 C8_10 H8C_10 109.5 . . ?
H8B_10 C8_10 H8C_10 109.5 . . ?
C6_10 C9_10 C10_10 113.4(5) . . ?
C6_10 C9_10 H9A_10 108.9 . . ?
C10_10 C9_10 H9A_10 108.9 . . ?
C6_10 C9_10 H9AB_10 108.9 . . ?
C10_10 C9_10 H9AB_10 108.9 . . ?
H9A_10 C9_10 H9AB_10 107.7 . . ?
C9_10 C10_10 H10A_10 109.5 . . ?
C9_10 C10_10 H10B_10 109.5 . . ?
H10A_10 C10_10 H10B_10 109.5 . . ?
C9_10 C10_10 H10C_10 109.5 . . ?
H10A_10 C10_10 H10C_10 109.5 . . ?
H10B_10 C10_10 H10C_10 109.5 . . ?
C2_11 C1_11 C6_11 120.0 . . ?
C2_11 C1_11 N5_7 118.7(6) . . ?
C6_11 C1_11 N5_7 120.7(6) . . ?
C3_11 C2_11 C1_11 120.0 . . ?
C3_11 C2_11 C7_11 119.2(5) . . ?
C1_11 C2_11 C7_11 120.7(5) . . ?
C2_11 C3_11 C4_11 120.0 . . ?
C2_11 C3_11 H3_11 120.0 . . ?
C4_11 C3_11 H3_11 120.0 . . ?
C3_11 C4_11 C5_11 120.0 . . ?
C3_11 C4_11 H4_11 120.0 . . ?
C5_11 C4_11 H4_11 120.0 . . ?
C6_11 C5_11 C4_11 120.0 . . ?
C6_11 C5_11 H5_11 120.0 . . ?
C4_11 C5_11 H5_11 120.0 . . ?
C5_11 C6_11 C1_11 120.0 . . ?
C5_11 C6_11 C9_11 119.3(6) . . ?
C1_11 C6_11 C9_11 120.7(6) . . ?
C8_11 C7_11 C2_11 116.3(6) . . ?
C8_11 C7_11 H7A_11 108.2 . . ?
C2_11 C7_11 H7A_11 108.2 . . ?
C8_11 C7_11 H7B_11 108.2 . . ?
C2_11 C7_11 H7B_11 108.2 . . ?
H7A_11 C7_11 H7B_11 107.4 . . ?
C7_11 C8_11 H8A_11 109.5 . . ?
C7_11 C8_11 H8B_11 109.5 . . ?
H8A_11 C8_11 H8B_11 109.5 . . ?
C7_11 C8_11 H8C_11 109.5 . . ?
H8A_11 C8_11 H8C_11 109.5 . . ?
H8B_11 C8_11 H8C_11 109.5 . . ?
C6_11 C9_11 C10_11 114.1(8) . . ?
C6_11 C9_11 H9A_11 108.7 . . ?
C10_11 C9_11 H9A_11 108.7 . . ?
C6_11 C9_11 H9B_11 108.7 . . ?
C10_11 C9_11 H9B_11 108.7 . . ?
H9A_11 C9_11 H9B_11 107.6 . . ?
C9_11 C10_11 H10A_11 109.5 . . ?
C9_11 C10_11 H10B_11 109.5 . . ?
H10A_11 C10_11 H10B_11 109.5 . . ?
C9_11 C10_11 H10C_11 109.5 . . ?
H10A_11 C10_11 H10C_11 109.5 . . ?
H10B_11 C10_11 H10C_11 109.5 . . ?
C2_111 C1_111 C6_111 120.0 . . ?
C2_111 C1_111 N5_7 122.4(14) . . ?
C6_111 C1_111 N5_7 117.3(14) . . ?
C3_111 C2_111 C1_111 120.0 . . ?
C3_111 C2_111 C7_111 123.2(13) . . ?
C1_111 C2_111 C7_111 116.6(13) . . ?
C2_111 C3_111 C4_111 120.0 . . ?
C2_111 C3_111 H3_111 120.0 . . ?
C4_111 C3_111 H3_111 120.0 . . ?
C5_111 C4_111 C3_111 120.0 . . ?
C5_111 C4_111 H4_111 120.0 . . ?
C3_111 C4_111 H4_111 120.0 . . ?
C6_111 C5_111 C4_111 120.0 . . ?
C6_111 C5_111 H5_111 120.0 . . ?
C4_111 C5_111 H5_111 120.0 . . ?
C5_111 C6_111 C1_111 120.0 . . ?
C5_111 C6_111 C9_111 113.2(14) . . ?
C1_111 C6_111 C9_111 126.7(14) . . ?
C2_111 C7_111 C8_111 116.5(16) . . ?
C2_111 C7_111 H7A_111 108.2 . . ?
C8_111 C7_111 H7A_111 108.2 . . ?
C2_111 C7_111 H7B_111 108.2 . . ?
C8_111 C7_111 H7B_111 108.2 . . ?
H7A_111 C7_111 H7B_111 107.3 . . ?
C7_111 C8_111 H8A_111 109.5 . . ?
C7_111 C8_111 H8B_111 109.5 . . ?
H8A_111 C8_111 H8B_111 109.5 . . ?
C7_111 C8_111 H8C_111 109.5 . . ?
H8A_111 C8_111 H8C_111 109.5 . . ?
H8B_111 C8_111 H8C_111 109.5 . . ?
C10_111 C9_111 C6_111 118(2) . . ?
C10_111 C9_111 H9A_111 107.8 . . ?
C6_111 C9_111 H9A_111 107.8 . . ?
C10_111 C9_111 H9B_111 107.8 . . ?
C6_111 C9_111 H9B_111 107.8 . . ?
H9A_111 C9_111 H9B_111 107.2 . . ?
C9_111 C10_111 H10A_111 109.5 . . ?
C9_111 C10_111 H10B_111 109.5 . . ?
H10A_111 C10_111 H10B_111 109.5 . . ?
C9_111 C10_111 H10C_111 109.4 . . ?
H10A_111 C10_111 H10C_111 109.5 . . ?
H10B_111 C10_111 H10C_111 109.5 . . ?

loop_
_geom_bond_atom_site_label_1
_geom_bond_atom_site_label_2
_geom_bond_distance
_geom_bond_site_symmetry_2
_geom_bond_publ_flag
B1_1 C1_2 1.615(6) . ?
B1_1 C1_7 1.618(6) . ?
B1_1 B2_1 1.662(7) . ?
B1_1 Cu3_1 2.179(5) . ?
B1_1 Cu4_1 2.200(5) . ?
B2_1 C1_6 1.585(6) . ?
B2_1 Cu4_1 2.154(5) . ?
B2_1 Cu3_1 2.223(5) . ?
B2_1 H2_1 1.09(4) . ?
Cu3_1 C1_3 1.986(5) . ?
Cu3_1 N2_2 2.170(4) . ?
Cu4_1 C1_5 1.969(4) . ?
C1_2 N2_2 1.353(5) . ?
C1_2 C6_2 1.381(6) . ?
N2_2 C3_2 1.354(5) . ?
C3_2 C4_2 1.373(6) . ?
C3_2 H3_2 0.9500 . ?
C4_2 C5_2 1.384(6) . ?
C4_2 H4_2 0.9500 . ?
C5_2 C6_2 1.395(6) . ?
C5_2 H5_2 0.9500 . ?
C6_2 H6_2 0.9500 . ?
C1_3 C2_3 1.359(6) . ?
C1_3 C6_3 1.405(6) . ?
C2_3 C3_3 1.374(6) . ?
C2_3 F7_3 1.378(5) . ?
C3_3 F8_3 1.355(5) . ?
C3_3 C4_3 1.399(7) . ?
C4_3 F9_3 1.347(5) . ?
C4_3 C5_3 1.362(7) . ?
C5_3 F10_3 1.355(5) . ?
C5_3 C6_3 1.375(6) . ?
C6_3 F11_4 1.358(5) . ?
C1_5 C6_5 1.375(6) . ?
C1_5 C2_5 1.394(6) . ?
C2_5 C3_5 1.365(6) . ?
C2_5 F7_5 1.377(5) . ?
C3_5 F8_5 1.358(5) . ?
C3_5 C4_5 1.374(7) . ?
C4_5 F9_5 1.347(5) . ?
C4_5 C5_5 1.379(7) . ?
C5_5 F10_5 1.341(5) . ?
C5_5 C6_5 1.379(6) . ?
C6_5 F11_5 1.364(5) . ?
C1_6 N2_6 1.345(5) . ?
C1_6 N5_6 1.361(5) . ?
N2_6 C1_9 1.451(5) . ?
N2_6 C3_6 1.468(5) . ?
C3_6 C4_6 1.499(6) . ?
C3_6 H3A_6 0.9900 . ?
C3_6 H3AB_6 0.9900 . ?
C4_6 N5_6 1.470(5) . ?
C4_6 H4A_6 0.9900 . ?
C4_6 H4AB_6 0.9900 . ?
N5_6 C1_8 1.449(5) . ?
C1_7 N2_7 1.347(5) . ?
C1_7 N5_7 1.362(5) . ?
N2_7 C1_10 1.447(5) . ?
N2_7 C3_7 1.469(5) . ?
C3_7 C4_7 1.500(6) . ?
C3_7 H3A_7 0.9900 . ?
C3_7 H3AB_7 0.9900 . ?
C4_7 N5_7 1.471(5) . ?
C4_7 H4A_7 0.9900 . ?
C4_7 H4AB_7 0.9900 . ?
N5_7 C1_11 1.418(4) . ?
N5_7 C1_111 1.432(7) . ?
C1_8 C6_8 1.388(6) . ?
C1_8 C2_8 1.410(6) . ?
C2_8 C3_8 1.395(6) . ?
C2_8 C7_8 1.502(6) . ?
C3_8 C4_8 1.382(7) . ?
C3_8 H3_8 0.9500 . ?
C4_8 C5_8 1.366(7) . ?
C4_8 H4_8 0.9500 . ?
C5_8 C6_8 1.394(6) . ?
C5_8 H5_8 0.9500 . ?
C6_8 C9_8 1.505(6) . ?
C7_8 C8_8 1.507(6) . ?
C7_8 H7A_8 0.9900 . ?
C7_8 H7AB_8 0.9900 . ?
C8_8 H8A_8 0.9800 . ?
C8_8 H8B_8 0.9800 . ?
C8_8 H8C_8 0.9800 . ?
C9_8 C10_8 1.522(6) . ?
C9_8 H9A_8 0.9900 . ?
C9_8 H9AB_8 0.9900 . ?
C10_8 H10A_8 0.9800 . ?
C10_8 H10B_8 0.9800 . ?
C10_8 H10C_8 0.9800 . ?
C1_9 C6_9 1.376(6) . ?
C1_9 C2_9 1.411(6) . ?
C2_9 C3_9 1.405(6) . ?
C2_9 C7_9 1.503(7) . ?
C3_9 C4_9 1.374(7) . ?
C3_9 H3_9 0.9500 . ?
C4_9 C5_9 1.375(7) . ?
C4_9 H4_9 0.9500 . ?
C5_9 C6_9 1.409(6) . ?
C5_9 H5_9 0.9500 . ?
C6_9 C9_9 1.509(7) . ?
C7_9 C8_9 1.524(6) . ?
C7_9 H7A_9 0.9900 . ?
C7_9 H7AB_9 0.9900 . ?
C8_9 H8A_9 0.9800 . ?
C8_9 H8B_9 0.9800 . ?
C8_9 H8C_9 0.9800 . ?
C9_9 C10_9 1.469(7) . ?
C9_9 H9A_9 0.9900 . ?
C9_9 H9AB_9 0.9900 . ?
C10_9 H10A_9 0.9800 . ?
C10_9 H10B_9 0.9800 . ?
C10_9 H10C_9 0.9800 . ?
C1_10 C2_10 1.397(6) . ?
C1_10 C6_10 1.404(6) . ?
C2_10 C3_10 1.388(6) . ?
C2_10 C7_10 1.504(6) . ?
C3_10 C4_10 1.372(7) . ?
C3_10 H3_10 0.9500 . ?
C4_10 C5_10 1.362(8) . ?
C4_10 H4_10 0.9500 . ?
C5_10 C6_10 1.408(7) . ?
C5_10 H5_10 0.9500 . ?
C6_10 C9_10 1.497(7) . ?
C7_10 C8_10 1.509(6) . ?
C7_10 H7A_10 0.9900 . ?
C7_10 H7AB_10 0.9900 . ?
C8_10 H8A_10 0.9800 . ?
C8_10 H8B_10 0.9800 . ?
C8_10 H8C_10 0.9800 . ?
C9_10 C10_10 1.500(7) . ?
C9_10 H9A_10 0.9900 . ?
C9_10 H9AB_10 0.9900 . ?
C10_10 H10A_10 0.9800 . ?
C10_10 H10B_10 0.9800 . ?
C10_10 H10C_10 0.9800 . ?
C1_11 C2_11 1.4000 . ?
C1_11 C6_11 1.4000 . ?
C2_11 C3_11 1.4000 . ?
C2_11 C7_11 1.528(9) . ?
C3_11 C4_11 1.4000 . ?
C3_11 H3_11 0.9500 . ?
C4_11 C5_11 1.4000 . ?
C4_11 H4_11 0.9500 . ?
C5_11 C6_11 1.4000 . ?
C5_11 H5_11 0.9500 . ?
C6_11 C9_11 1.510(11) . ?
C7_11 C8_11 1.524(14) . ?
C7_11 H7A_11 0.9900 . ?
C7_11 H7B_11 0.9900 . ?
C8_11 H8A_11 0.9800 . ?
C8_11 H8B_11 0.9800 . ?
C8_11 H8C_11 0.9800 . ?
C9_11 C10_11 1.572(14) . ?
C9_11 H9A_11 0.9900 . ?
C9_11 H9B_11 0.9900 . ?
C10_11 H10A_11 0.9800 . ?
C10_11 H10B_11 0.9800 . ?
C10_11 H10C_11 0.9800 . ?
C1_111 C2_111 1.4000 . ?
C1_111 C6_111 1.4000 . ?
C2_111 C3_111 1.4000 . ?
C2_111 C7_111 1.48(2) . ?
C3_111 C4_111 1.4000 . ?
C3_111 H3_111 0.9500 . ?
C4_111 C5_111 1.4000 . ?
C4_111 H4_111 0.9500 . ?
C5_111 C6_111 1.4000 . ?
C5_111 H5_111 0.9500 . ?
C6_111 C9_111 1.50(3) . ?
C7_111 C8_111 1.51(3) . ?
C7_111 H7A_111 0.9900 . ?
C7_111 H7B_111 0.9900 . ?
C8_111 H8A_111 0.9800 . ?
C8_111 H8B_111 0.9800 . ?
C8_111 H8C_111 0.9800 . ?
C9_111 C10_111 1.43(4) . ?
C9_111 H9A_111 0.9900 . ?
C9_111 H9B_111 0.9900 . ?
C10_111 H10A_111 0.9800 . ?
C10_111 H10B_111 0.9800 . ?
C10_111 H10C_111 0.9800 . ?

loop_
_geom_torsion_atom_site_label_1
_geom_torsion_atom_site_label_2
_geom_torsion_atom_site_label_3
_geom_torsion_atom_site_label_4
_geom_torsion
_geom_torsion_site_symmetry_1
_geom_torsion_site_symmetry_2
_geom_torsion_site_symmetry_3
_geom_torsion_site_symmetry_4
_geom_torsion_publ_flag
C1_2 B1_1 B2_1 C1_6 7.7(8) . . . . ?
C1_7 B1_1 B2_1 C1_6 178.4(4) . . . . ?
Cu3_1 B1_1 B2_1 C1_6 75.8(5) . . . . ?
Cu4_1 B1_1 B2_1 C1_6 -103.9(5) . . . . ?
C1_2 B1_1 B2_1 Cu4_1 111.7(4) . . . . ?
C1_7 B1_1 B2_1 Cu4_1 -77.6(3) . . . . ?
Cu3_1 B1_1 B2_1 Cu4_1 179.7(2) . . . . ?
C1_2 B1_1 B2_1 Cu3_1 -68.0(4) . . . . ?
C1_7 B1_1 B2_1 Cu3_1 102.6(3) . . . . ?
Cu4_1 B1_1 B2_1 Cu3_1 -179.72(19) . . . . ?
C1_7 B1_1 C1_2 N2_2 -88.3(4) . . . . ?
B2_1 B1_1 C1_2 N2_2 82.7(5) . . . . ?
Cu3_1 B1_1 C1_2 N2_2 22.4(3) . . . . ?
Cu4_1 B1_1 C1_2 N2_2 164.6(3) . . . . ?
C1_7 B1_1 C1_2 C6_2 94.2(5) . . . . ?
B2_1 B1_1 C1_2 C6_2 -94.8(6) . . . . ?
Cu3_1 B1_1 C1_2 C6_2 -155.2(4) . . . . ?
Cu4_1 B1_1 C1_2 C6_2 -12.9(6) . . . . ?
C6_2 C1_2 N2_2 C3_2 -2.0(6) . . . . ?
B1_1 C1_2 N2_2 C3_2 -179.9(4) . . . . ?
C6_2 C1_2 N2_2 Cu3_1 155.4(3) . . . . ?
B1_1 C1_2 N2_2 Cu3_1 -22.5(3) . . . . ?
C1_2 N2_2 C3_2 C4_2 0.4(6) . . . . ?
Cu3_1 N2_2 C3_2 C4_2 -142.4(4) . . . . ?
N2_2 C3_2 C4_2 C5_2 0.9(7) . . . . ?
C3_2 C4_2 C5_2 C6_2 -0.6(6) . . . . ?
N2_2 C1_2 C6_2 C5_2 2.4(6) . . . . ?
B1_1 C1_2 C6_2 C5_2 179.6(4) . . . . ?
C4_2 C5_2 C6_2 C1_2 -1.0(6) . . . . ?
C6_3 C1_3 C2_3 C3_3 -1.1(7) . . . . ?
Cu3_1 C1_3 C2_3 C3_3 -172.6(4) . . . . ?
C6_3 C1_3 C2_3 F7_3 176.4(4) . . . . ?
Cu3_1 C1_3 C2_3 F7_3 4.9(7) . . . . ?
C1_3 C2_3 C3_3 F8_3 179.4(4) . . . . ?
F7_3 C2_3 C3_3 F8_3 1.8(6) . . . . ?
C1_3 C2_3 C3_3 C4_3 0.8(7) . . . . ?
F7_3 C2_3 C3_3 C4_3 -176.8(4) . . . . ?
F8_3 C3_3 C4_3 F9_3 1.2(6) . . . . ?
C2_3 C3_3 C4_3 F9_3 179.8(4) . . . . ?
F8_3 C3_3 C4_3 C5_3 -178.8(4) . . . . ?
C2_3 C3_3 C4_3 C5_3 -0.1(7) . . . . ?
F9_3 C4_3 C5_3 F10_3 0.1(7) . . . . ?
C3_3 C4_3 C5_3 F10_3 -180.0(4) . . . . ?
F9_3 C4_3 C5_3 C6_3 179.9(4) . . . . ?
C3_3 C4_3 C5_3 C6_3 -0.1(7) . . . . ?
F10_3 C5_3 C6_3 F11_4 -2.5(6) . . . . ?
C4_3 C5_3 C6_3 F11_4 177.6(4) . . . . ?
F10_3 C5_3 C6_3 C1_3 179.6(4) . . . . ?
C4_3 C5_3 C6_3 C1_3 -0.3(7) . . . . ?
C2_3 C1_3 C6_3 F11_4 -177.0(4) . . . . ?
Cu3_1 C1_3 C6_3 F11_4 -4.4(6) . . . . ?
C2_3 C1_3 C6_3 C5_3 0.8(7) . . . . ?
Cu3_1 C1_3 C6_3 C5_3 173.4(4) . . . . ?
C6_5 C1_5 C2_5 C3_5 2.7(6) . . . . ?
Cu4_1 C1_5 C2_5 C3_5 -175.6(4) . . . . ?
C6_5 C1_5 C2_5 F7_5 -178.3(4) . . . . ?
Cu4_1 C1_5 C2_5 F7_5 3.4(6) . . . . ?
F7_5 C2_5 C3_5 F8_5 -0.9(6) . . . . ?
C1_5 C2_5 C3_5 F8_5 178.2(4) . . . . ?
F7_5 C2_5 C3_5 C4_5 180.0(4) . . . . ?
C1_5 C2_5 C3_5 C4_5 -1.0(7) . . . . ?
F8_5 C3_5 C4_5 F9_5 0.2(7) . . . . ?
C2_5 C3_5 C4_5 F9_5 179.4(4) . . . . ?
F8_5 C3_5 C4_5 C5_5 179.8(4) . . . . ?
C2_5 C3_5 C4_5 C5_5 -1.0(7) . . . . ?
F9_5 C4_5 C5_5 F10_5 -1.3(7) . . . . ?
C3_5 C4_5 C5_5 F10_5 179.1(4) . . . . ?
F9_5 C4_5 C5_5 C6_5 -179.5(4) . . . . ?
C3_5 C4_5 C5_5 C6_5 0.9(7) . . . . ?
C2_5 C1_5 C6_5 F11_5 178.4(4) . . . . ?
Cu4_1 C1_5 C6_5 F11_5 -3.3(6) . . . . ?
C2_5 C1_5 C6_5 C5_5 -2.9(6) . . . . ?
Cu4_1 C1_5 C6_5 C5_5 175.4(4) . . . . ?
F10_5 C5_5 C6_5 F11_5 1.9(7) . . . . ?
C4_5 C5_5 C6_5 F11_5 -179.9(4) . . . . ?
F10_5 C5_5 C6_5 C1_5 -176.9(4) . . . . ?
C4_5 C5_5 C6_5 C1_5 1.2(8) . . . . ?
B1_1 B2_1 C1_6 N2_6 -171.9(4) . . . . ?
Cu4_1 B2_1 C1_6 N2_6 104.3(4) . . . . ?
Cu3_1 B2_1 C1_6 N2_6 -108.5(4) . . . . ?
B1_1 B2_1 C1_6 N5_6 2.6(8) . . . . ?
Cu4_1 B2_1 C1_6 N5_6 -81.1(5) . . . . ?
Cu3_1 B2_1 C1_6 N5_6 66.1(5) . . . . ?
N5_6 C1_6 N2_6 C1_9 172.2(4) . . . . ?
B2_1 C1_6 N2_6 C1_9 -11.9(7) . . . . ?
N5_6 C1_6 N2_6 C3_6 -4.6(5) . . . . ?
B2_1 C1_6 N2_6 C3_6 171.2(4) . . . . ?
C1_6 N2_6 C3_6 C4_6 10.5(5) . . . . ?
C1_9 N2_6 C3_6 C4_6 -166.7(4) . . . . ?
N2_6 C3_6 C4_6 N5_6 -11.6(5) . . . . ?
N2_6 C1_6 N5_6 C1_8 -168.1(4) . . . . ?
B2_1 C1_6 N5_6 C1_8 16.9(7) . . . . ?
N2_6 C1_6 N5_6 C4_6 -3.7(5) . . . . ?
B2_1 C1_6 N5_6 C4_6 -178.7(4) . . . . ?
C3_6 C4_6 N5_6 C1_6 10.0(5) . . . . ?
C3_6 C4_6 N5_6 C1_8 177.0(4) . . . . ?
C1_2 B1_1 C1_7 N2_7 -23.9(6) . . . . ?
B2_1 B1_1 C1_7 N2_7 164.2(4) . . . . ?
Cu3_1 B1_1 C1_7 N2_7 -119.1(4) . . . . ?
Cu4_1 B1_1 C1_7 N2_7 101.0(4) . . . . ?
C1_2 B1_1 C1_7 N5_7 160.7(4) . . . . ?
B2_1 B1_1 C1_7 N5_7 -11.2(6) . . . . ?
Cu3_1 B1_1 C1_7 N5_7 65.5(5) . . . . ?
Cu4_1 B1_1 C1_7 N5_7 -74.4(4) . . . . ?
N5_7 C1_7 N2_7 C1_10 -172.0(4) . . . . ?
B1_1 C1_7 N2_7 C1_10 11.8(7) . . . . ?
N5_7 C1_7 N2_7 C3_7 -1.8(5) . . . . ?
B1_1 C1_7 N2_7 C3_7 -178.1(4) . . . . ?
C1_7 N2_7 C3_7 C4_7 6.6(5) . . . . ?
C1_10 N2_7 C3_7 C4_7 178.3(4) . . . . ?
N2_7 C3_7 C4_7 N5_7 -8.1(5) . . . . ?
N2_7 C1_7 N5_7 C1_11 159.9(6) . . . . ?
B1_1 C1_7 N5_7 C1_11 -24.1(8) . . . . ?
N2_7 C1_7 N5_7 C1_111 166.9(13) . . . . ?
B1_1 C1_7 N5_7 C1_111 -17.1(14) . . . . ?
N2_7 C1_7 N5_7 C4_7 -4.1(5) . . . . ?
B1_1 C1_7 N5_7 C4_7 172.0(4) . . . . ?
C3_7 C4_7 N5_7 C1_7 7.9(5) . . . . ?
C3_7 C4_7 N5_7 C1_11 -158.7(5) . . . . ?
C3_7 C4_7 N5_7 C1_111 -165.0(10) . . . . ?
C1_6 N5_6 C1_8 C6_8 75.7(6) . . . . ?
C4_6 N5_6 C1_8 C6_8 -88.2(5) . . . . ?
C1_6 N5_6 C1_8 C2_8 -115.9(5) . . . . ?
C4_6 N5_6 C1_8 C2_8 80.2(5) . . . . ?
C6_8 C1_8 C2_8 C3_8 -1.0(6) . . . . ?
N5_6 C1_8 C2_8 C3_8 -169.1(4) . . . . ?
C6_8 C1_8 C2_8 C7_8 178.5(4) . . . . ?
N5_6 C1_8 C2_8 C7_8 10.4(6) . . . . ?
C1_8 C2_8 C3_8 C4_8 0.2(6) . . . . ?
C7_8 C2_8 C3_8 C4_8 -179.3(4) . . . . ?
C2_8 C3_8 C4_8 C5_8 -0.4(7) . . . . ?
C3_8 C4_8 C5_8 C6_8 1.2(7) . . . . ?
C2_8 C1_8 C6_8 C5_8 1.9(6) . . . . ?
N5_6 C1_8 C6_8 C5_8 169.8(4) . . . . ?
C2_8 C1_8 C6_8 C9_8 -176.7(4) . . . . ?
N5_6 C1_8 C6_8 C9_8 -8.8(6) . . . . ?
C4_8 C5_8 C6_8 C1_8 -2.0(7) . . . . ?
C4_8 C5_8 C6_8 C9_8 176.6(4) . . . . ?
C3_8 C2_8 C7_8 C8_8 -3.6(7) . . . . ?
C1_8 C2_8 C7_8 C8_8 176.8(4) . . . . ?
C1_8 C6_8 C9_8 C10_8 99.8(5) . . . . ?
C5_8 C6_8 C9_8 C10_8 -78.7(6) . . . . ?
C1_6 N2_6 C1_9 C6_9 104.1(5) . . . . ?
C3_6 N2_6 C1_9 C6_9 -79.2(5) . . . . ?
C1_6 N2_6 C1_9 C2_9 -83.1(6) . . . . ?
C3_6 N2_6 C1_9 C2_9 93.6(5) . . . . ?
C6_9 C1_9 C2_9 C3_9 1.1(6) . . . . ?
N2_6 C1_9 C2_9 C3_9 -171.5(4) . . . . ?
C6_9 C1_9 C2_9 C7_9 -178.6(4) . . . . ?
N2_6 C1_9 C2_9 C7_9 8.8(6) . . . . ?
C1_9 C2_9 C3_9 C4_9 1.0(7) . . . . ?
C7_9 C2_9 C3_9 C4_9 -179.2(4) . . . . ?
C2_9 C3_9 C4_9 C5_9 -2.2(7) . . . . ?
C3_9 C4_9 C5_9 C6_9 1.2(7) . . . . ?
C2_9 C1_9 C6_9 C5_9 -2.0(7) . . . . ?
N2_6 C1_9 C6_9 C5_9 170.4(4) . . . . ?
C2_9 C1_9 C6_9 C9_9 176.1(4) . . . . ?
N2_6 C1_9 C6_9 C9_9 -11.5(7) . . . . ?
C4_9 C5_9 C6_9 C1_9 0.8(7) . . . . ?
C4_9 C5_9 C6_9 C9_9 -177.3(5) . . . . ?
C3_9 C2_9 C7_9 C8_9 0.0(7) . . . . ?
C1_9 C2_9 C7_9 C8_9 179.7(4) . . . . ?
C1_9 C6_9 C9_9 C10_9 120.4(6) . . . . ?
C5_9 C6_9 C9_9 C10_9 -61.5(7) . . . . ?
C1_7 N2_7 C1_10 C2_10 -101.7(5) . . . . ?
C3_7 N2_7 C1_10 C2_10 88.3(5) . . . . ?
C1_7 N2_7 C1_10 C6_10 86.2(6) . . . . ?
C3_7 N2_7 C1_10 C6_10 -83.7(5) . . . . ?
C6_10 C1_10 C2_10 C3_10 -1.6(6) . . . . ?
N2_7 C1_10 C2_10 C3_10 -173.4(4) . . . . ?
C6_10 C1_10 C2_10 C7_10 -179.8(4) . . . . ?
N2_7 C1_10 C2_10 C7_10 8.4(6) . . . . ?
C1_10 C2_10 C3_10 C4_10 -1.2(7) . . . . ?
C7_10 C2_10 C3_10 C4_10 176.9(4) . . . . ?
C2_10 C3_10 C4_10 C5_10 2.1(7) . . . . ?
C3_10 C4_10 C5_10 C6_10 -0.1(8) . . . . ?
C2_10 C1_10 C6_10 C5_10 3.4(6) . . . . ?
N2_7 C1_10 C6_10 C5_10 175.1(4) . . . . ?
C2_10 C1_10 C6_10 C9_10 -176.3(4) . . . . ?
N2_7 C1_10 C6_10 C9_10 -4.5(6) . . . . ?
C4_10 C5_10 C6_10 C1_10 -2.5(7) . . . . ?
C4_10 C5_10 C6_10 C9_10 177.2(5) . . . . ?
C3_10 C2_10 C7_10 C8_10 17.6(6) . . . . ?
C1_10 C2_10 C7_10 C8_10 -164.3(4) . . . . ?
C1_10 C6_10 C9_10 C10_10 110.9(6) . . . . ?
C5_10 C6_10 C9_10 C10_10 -68.8(7) . . . . ?
C1_7 N5_7 C1_11 C2_11 -76.5(7) . . . . ?
C4_7 N5_7 C1_11 C2_11 87.2(6) . . . . ?
C1_7 N5_7 C1_11 C6_11 112.5(6) . . . . ?
C4_7 N5_7 C1_11 C6_11 -83.7(6) . . . . ?
C6_11 C1_11 C2_11 C3_11 0.0 . . . . ?
N5_7 C1_11 C2_11 C3_11 -171.0(8) . . . . ?
C6_11 C1_11 C2_11 C7_11 176.8(7) . . . . ?
N5_7 C1_11 C2_11 C7_11 5.8(7) . . . . ?
C1_11 C2_11 C3_11 C4_11 0.0 . . . . ?
C7_11 C2_11 C3_11 C4_11 -176.8(7) . . . . ?
C2_11 C3_11 C4_11 C5_11 0.0 . . . . ?
C3_11 C4_11 C5_11 C6_11 0.0 . . . . ?
C4_11 C5_11 C6_11 C1_11 0.0 . . . . ?
C4_11 C5_11 C6_11 C9_11 -178.5(7) . . . . ?
C2_11 C1_11 C6_11 C5_11 0.0 . . . . ?
N5_7 C1_11 C6_11 C5_11 170.8(8) . . . . ?
C2_11 C1_11 C6_11 C9_11 178.4(7) . . . . ?
N5_7 C1_11 C6_11 C9_11 -10.8(8) . . . . ?
C3_11 C2_11 C7_11 C8_11 -2.3(10) . . . . ?
C1_11 C2_11 C7_11 C8_11 -179.1(6) . . . . ?
C5_11 C6_11 C9_11 C10_11 -70.3(10) . . . . ?
C1_11 C6_11 C9_11 C10_11 111.2(9) . . . . ?
C1_7 N5_7 C1_111 C2_111 -79.7(17) . . . . ?
C4_7 N5_7 C1_111 C2_111 91.2(13) . . . . ?
C1_7 N5_7 C1_111 C6_111 106.1(12) . . . . ?
C4_7 N5_7 C1_111 C6_111 -83.0(12) . . . . ?
C6_111 C1_111 C2_111 C3_111 0.0 . . . . ?
N5_7 C1_111 C2_111 C3_111 -174(2) . . . . ?
C6_111 C1_111 C2_111 C7_111 175.1(17) . . . . ?
N5_7 C1_111 C2_111 C7_111 1.1(18) . . . . ?
C1_111 C2_111 C3_111 C4_111 0.0 . . . . ?
C7_111 C2_111 C3_111 C4_111 -174.8(18) . . . . ?
C2_111 C3_111 C4_111 C5_111 0.0 . . . . ?
C3_111 C4_111 C5_111 C6_111 0.0 . . . . ?
C4_111 C5_111 C6_111 C1_111 0.0 . . . . ?
C4_111 C5_111 C6_111 C9_111 177.9(17) . . . . ?
C2_111 C1_111 C6_111 C5_111 0.0 . . . . ?
N5_7 C1_111 C6_111 C5_111 174.3(19) . . . . ?
C2_111 C1_111 C6_111 C9_111 -178(2) . . . . ?
N5_7 C1_111 C6_111 C9_111 -3.2(19) . . . . ?
C3_111 C2_111 C7_111 C8_111 -2(3) . . . . ?
C1_111 C2_111 C7_111 C8_111 -177.0(16) . . . . ?
C5_111 C6_111 C9_111 C10_111 -29(3) . . . . ?
C1_111 C6_111 C9_111 C10_111 148(2) . . . . ?
